data_1008641
loop_
_publ_author_name
'Long, G J'
'Marasinghe, G K'
'Mishra, S'
'Pringle, O A'
'Grandjean, F'
'Buschow, K H J'
'Middleton, D P'
'Yelon, W B'
'Pourarian, F'
'Isnard, O'

_publ_section_title
;
A neutron diffraction and Moessbauer effect study of the Nd~2~Fe~17-
x~Si~x~ solid solutions
;
_journal_coden_ASTM SSCOA4
_journal_issue 10
_journal_name_full 'Solid State Communications'
_journal_page_first 761
_journal_page_last 764
_journal_paper_doi 10.1016/0038-1098(93)90872-K
_journal_volume 88
_journal_year 1993
_chemical_formula_structural 'Nd2 Fe12.91 Si4.09'
_chemical_formula_sum 'Fe12.91 Nd2 Si4.09'
_chemical_name_systematic 'Niobium iron silicide (2/12.9/4.1)'
_space_group_IT_number 166
_symmetry_cell_setting trigonal
_symmetry_space_group_name_Hall '-R 3 2"'
_symmetry_space_group_name_H-M 'R -3 m :H'
_cell_angle_alpha 90
_cell_angle_beta 90
_cell_angle_gamma 120
_cell_formula_units_Z 3
_cell_length_a 8.5325
_cell_length_b 8.5325
_cell_length_c 12.4554
_cell_volume 785.3
_cod_original_sg_symbol_H-M 'R -3 m H'
_cod_database_code 1008641

loop_
_symmetry_equiv_pos_as_xyz
x,y,z
-y,x-y,z
y-x,-x,z
-y,-x,z
x,x-y,z
y-x,y,z
-x,-y,-z
y,y-x,-z
x-y,x,-z
y,x,-z
-x,y-x,-z
x-y,-y,-z
1/3+x,2/3+y,2/3+z
2/3+x,1/3+y,1/3+z
1/3-y,2/3+x-y,2/3+z
2/3-y,1/3+x-y,1/3+z
1/3-x+y,2/3-x,2/3+z
2/3-x+y,1/3-x,1/3+z
1/3-y,2/3-x,2/3+z
2/3-y,1/3-x,1/3+z
1/3+x,2/3+x-y,2/3+z
2/3+x,1/3+x-y,1/3+z
1/3-x+y,2/3+y,2/3+z
2/3-x+y,1/3+y,1/3+z
1/3-x,2/3-y,2/3-z
2/3-x,1/3-y,1/3-z
1/3+y,2/3-x+y,2/3-z
2/3+y,1/3-x+y,1/3-z
1/3+x-y,2/3+x,2/3-z
2/3+x-y,1/3+x,1/3-z
1/3+y,2/3+x,2/3-z
2/3+y,1/3+x,1/3-z
1/3-x,2/3-x+y,2/3-z
2/3-x,1/3-x+y,1/3-z
1/3+x-y,2/3-y,2/3-z
2/3+x-y,1/3-y,1/3-z

loop_
_atom_site_label
_atom_site_type_symbol
_atom_site_symmetry_multiplicity
_atom_site_Wyckoff_symbol
_atom_site_fract_x
_atom_site_fract_y
_atom_site_fract_z
_atom_site_occupancy
_atom_site_attached_hydrogens
_atom_site_calc_flag
Nd1 Nd0 6 c 0. 0. 0.3419(3) 1. 0 d
Fe1 Fe0 6 c 0. 0. 0.0961(2) 1. 0 d
Fe2 Fe0 9 d 0.5 0. 0.5 0.848 0 d
Fe3 Fe0 18 f 0.2918(2) 0. 0. 0.792 0 d
Fe4 Fe0 18 f 0.5015(1) 0.4985(1) 0.1579(2) 0.602 0 d
Si1 Si0 9 d 0.5 0. 0.5 0.152 0 d
Si2 Si0 18 f 0.2918(2) 0. 0. 0.208 0 d
Si3 Si0 18 f 0.5015(1) 0.4985(1) 0.1579(2) 0.398 0 d

loop_
_atom_type_symbol
_atom_type_oxidation_number
Nd0 0.000
Fe0 0.000
Si0 0.000
